data_1571783
loop_
_publ_author_name
'Qu, Chulin'
'Gong, Xinxin'
'Sun, Yufen'
'Gao, Hu'
'Cai, Fangjian'
'Zhao, Yue'
'Wu, Fan'
'Shen, Zhen'

_publ_section_title
;
 Synergistic <i>meso</i>-&#x3b2; regulation of porphyrins: squeezing the
 band gap into the near-infrared I/II region.
;
_journal_issue 27
_journal_name_full 'Chemical science'
_journal_page_first 10491
_journal_page_last 10498
_journal_paper_doi 10.1039/d4sc01806k
_journal_volume 15
_journal_year 2024
_chemical_formula_moiety 'C96 H108 N4 Pt Si4'
_chemical_formula_sum 'C96 H108 N4 Pt Si4'
_chemical_formula_weight 1625.31
_space_group_crystal_system tetragonal
_space_group_IT_number 88
_space_group_name_Hall '-I 4ad'
_space_group_name_H-M_alt 'I 41/a :2'
_atom_sites_solution_hydrogens geom
_atom_sites_solution_primary dual
_audit_block_doi 10.5517/ccdc.csd.cc2g1btp
_audit_creation_date 2022-09-17
_audit_creation_method
;
Olex2 1.5
(compiled 2022.04.07 svn.rca3783a0 for OlexSys, GUI svn.r6498)
;
_audit_update_record
;
2023-05-25 deposited with the CCDC.	2024-06-03 downloaded from the CCDC.
;
_cell_angle_alpha 90
_cell_angle_beta 90
_cell_angle_gamma 90
_cell_formula_units_Z 4
_cell_length_a 19.3505(3)
_cell_length_b 19.3505(3)
_cell_length_c 21.7466(5)
_cell_measurement_reflns_used 9949
_cell_measurement_temperature 193.00
_cell_measurement_theta_max 59.56
_cell_measurement_theta_min 3.97
_cell_volume 8142.8(3)
_computing_cell_refinement 'SAINT V8.40B (Bruker, 2019)'
_computing_data_collection 'APEX4 V2022.1-1 (Bruker, 2022)'
_computing_data_reduction 'SAINT V8.40B (Bruker, 2019)'
_computing_molecular_graphics 'Olex2 1.5 (Dolomanov et al., 2009)'
_computing_publication_material 'Olex2 1.5 (Dolomanov et al., 2009)'
_computing_structure_refinement 'SHELXL 2019/2 (Sheldrick, 2015)'
_computing_structure_solution 'SHELXT 2018/2 (Sheldrick, 2018)'
_diffrn_ambient_temperature 193.00
_diffrn_detector CPAD
_diffrn_detector_area_resol_mean 7.41
_diffrn_detector_type 'Bruker PHOTON II'
_diffrn_measured_fraction_theta_full 1.000
_diffrn_measured_fraction_theta_max 0.993
_diffrn_measurement_device 'four-circle diffractometer'
_diffrn_measurement_device_type 'Bruker D8 VENTURE Metaljet PHOTON II'
_diffrn_measurement_method '\w and \f shutterless scans'
_diffrn_measurement_specimen_support 'nylon loop'
_diffrn_radiation_monochromator 'Helios Multi-layer Optic'
_diffrn_radiation_probe x-ray
_diffrn_radiation_type GaK\a
_diffrn_radiation_wavelength 1.34139
_diffrn_reflns_av_R_equivalents 0.0422
_diffrn_reflns_av_unetI/netI 0.0179
_diffrn_reflns_Laue_measured_fraction_full 1.000
_diffrn_reflns_Laue_measured_fraction_max 0.993
_diffrn_reflns_limit_h_max 24
_diffrn_reflns_limit_h_min -20
_diffrn_reflns_limit_k_max 23
_diffrn_reflns_limit_k_min -24
_diffrn_reflns_limit_l_max 27
_diffrn_reflns_limit_l_min -28
_diffrn_reflns_number 51232
_diffrn_reflns_point_group_measured_fraction_full 1.000
_diffrn_reflns_point_group_measured_fraction_max 0.993
_diffrn_reflns_theta_full 53.594
_diffrn_reflns_theta_max 59.870
_diffrn_reflns_theta_min 2.659
_diffrn_source MetalJet
_diffrn_source_current 2.86
_diffrn_source_power 0.19937059999999998
_diffrn_source_type 'Liquid Metal source'
_diffrn_source_voltage 69.71
_diffrn_standards_number 0
_exptl_absorpt_coefficient_mu 2.824
_exptl_absorpt_correction_T_max 0.3096
_exptl_absorpt_correction_T_min 0.2148
_exptl_absorpt_correction_type multi-scan
_exptl_absorpt_process_details
;
SADABS-2016/2 (Bruker,2016/2) was used for absorption correction.
wR2(int) was 0.0785 before and 0.0500 after correction.
The Ratio of minimum to maximum transmission is 0.6938.
The \l/2 correction factor is Not present.
;
_exptl_crystal_density_diffrn 1.326
_exptl_crystal_description block
_exptl_crystal_F_000 3384
_exptl_crystal_size_max 0.13
_exptl_crystal_size_mid 0.12
_exptl_crystal_size_min 0.1
_refine_diff_density_max 0.409
_refine_diff_density_min -0.529
_refine_diff_density_rms 0.053
_refine_ls_extinction_method none
_refine_ls_goodness_of_fit_ref 1.054
_refine_ls_hydrogen_treatment constr
_refine_ls_matrix_type full
_refine_ls_number_parameters 243
_refine_ls_number_reflns 4536
_refine_ls_number_restraints 0
_refine_ls_restrained_S_all 1.054
_refine_ls_R_factor_all 0.0236
_refine_ls_R_factor_gt 0.0207
_refine_ls_shift/su_max 0.001
_refine_ls_shift/su_mean 0.000
_refine_ls_structure_factor_coef Fsqd
_refine_ls_weighting_details 'w=1/[\s^2^(Fo^2^)+(0.0275P)^2^+9.1472P] where P=(Fo^2^+2Fc^2^)/3'
_refine_ls_weighting_scheme calc
_refine_ls_wR_factor_gt 0.0534
_refine_ls_wR_factor_ref 0.0546
_reflns_Friedel_coverage 0.000
_reflns_number_gt 4195
_reflns_number_total 4536
_reflns_threshold_expression 'I > 2\s(I)'
_cod_data_source_file d4sc01806k2.cif
_cod_data_source_block 20220916syf_0m
_cod_depositor_comments
;
The following automatic conversions were performed:

data item '_diffrn_radiation_probe' value 'X-ray' was changed to
'x-ray' in accordance with the
/home/data/users/saulius/crontab/automatic-downloads/rss-feeds/RSC/lib/dictionaries/cif_core.dic
dictionary named 'cif_core.dic' version 2.4.2 last updated on
2011-04-26.

Automatic conversion script
Id: cif_fix_values 8170 2020-07-09 18:12:32Z antanas 

 Adding full bibliography for 1571783--1571784.cif.
;
_cod_original_sg_symbol_H-M 'I 41/a'
_cod_database_code 1571783
_shelx_shelxl_version_number 2019/2
_shelx_space_group_comment
;
The symmetry employed for this shelxl refinement is uniquely defined
by the following loop, which should always be used as a source of
symmetry information in preference to the above space-group names.
They are only intended as comments.
;
_shelx_estimated_absorpt_t_max 0.765
_shelx_estimated_absorpt_t_min 0.710
_olex2_refinement_description
;
1. Fixed Uiso
 At 1.2 times of:
  All C(H) groups
 At 1.5 times of:
  All C(H,H,H) groups
2.a Ternary CH refined with riding coordinates:
 C22(H22), C19(H19), C16(H16)
2.b Aromatic/amide H refined with riding coordinates:
 C3(H3), C10(H10), C8(H8), C5(H5), C6(H6), C7(H7)
2.c Idealised Me refined as rotating group:
 C20(H20A,H20B,H20C), C23(H23A,H23B,H23C), C24(H24A,H24B,H24C), C21(H21A,H21B,
 H21C), C18(H18A,H18B,H18C), C17(H17A,H17B,H17C)
;
_olex2_submission_special_instructions 'No special instructions were received'
_site XU

loop_
_space_group_symop_operation_xyz
'x, y, z'
'-x+1/2, -y, z+1/2'
'-y+3/4, x+1/4, z+1/4'
'y+3/4, -x+3/4, z+3/4'
'x+1/2, y+1/2, z+1/2'
'-x+1, -y+1/2, z+1'
'-y+5/4, x+3/4, z+3/4'
'y+5/4, -x+5/4, z+5/4'
'-x, -y, -z'
'x-1/2, y, -z-1/2'
'y-3/4, -x-1/4, -z-1/4'
'-y-3/4, x-3/4, -z-3/4'
'-x+1/2, -y+1/2, -z+1/2'
'x, y+1/2, -z'
'y-1/4, -x+1/4, -z+1/4'
'-y-1/4, x-1/4, -z-1/4'

loop_
_atom_site_label
_atom_site_type_symbol
_atom_site_fract_x
_atom_site_fract_y
_atom_site_fract_z
_atom_site_U_iso_or_equiv
_atom_site_adp_type
_atom_site_occupancy
_atom_site_site_symmetry_order
_atom_site_calc_flag
_atom_site_refinement_flags_posn
_atom_site_refinement_flags_adp
_atom_site_refinement_flags_occupancy
_atom_site_disorder_assembly
_atom_site_disorder_group
Pt1 Pt 0.500000 0.750000 0.625000 0.01962(5) Uani 1 4 d S T P . .
Si1 Si 0.13632(2) 0.60536(3) 0.54018(2) 0.02854(11) Uani 1 1 d . . . . .
N1 N 0.46939(7) 0.65130(7) 0.61694(6) 0.0212(3) Uani 1 1 d . . . . .
C1 C 0.51215(9) 0.59482(8) 0.61878(8) 0.0215(3) Uani 1 1 d . . . . .
C11 C 0.40761(9) 0.55880(8) 0.57948(8) 0.0232(3) Uani 1 1 d . . . . .
C4 C 0.44768(9) 0.42320(9) 0.55359(8) 0.0252(3) Uani 1 1 d . . . . .
C13 C 0.34527(8) 0.67123(8) 0.60561(8) 0.0221(3) Uani 1 1 d . . . . .
C2 C 0.47533(8) 0.53551(8) 0.59414(8) 0.0229(3) Uani 1 1 d . . . . .
C3 C 0.49545(9) 0.46903(9) 0.58063(9) 0.0263(4) Uani 1 1 d . . . . .
H3 H 0.541165 0.454138 0.589457 0.032 Uiso 1 1 calc R U . . .
C9 C 0.37966(9) 0.44625(9) 0.53964(9) 0.0265(4) Uani 1 1 d . . . . .
C14 C 0.27961(9) 0.64306(8) 0.58743(8) 0.0240(3) Uani 1 1 d . . . . .
C10 C 0.36043(9) 0.51505(9) 0.55281(9) 0.0276(4) Uani 1 1 d . . . . .
H10 H 0.315229 0.530953 0.543307 0.033 Uiso 1 1 calc R U . . .
C12 C 0.40467(8) 0.63109(8) 0.59773(8) 0.0216(3) Uani 1 1 d . . . . .
C8 C 0.33258(10) 0.39883(10) 0.51269(9) 0.0326(4) Uani 1 1 d . . . . .
H8 H 0.287081 0.413641 0.502927 0.039 Uiso 1 1 calc R U . . .
C15 C 0.22431(9) 0.62270(9) 0.56946(9) 0.0287(4) Uani 1 1 d . . . . .
C5 C 0.46601(10) 0.35386(9) 0.53914(9) 0.0297(4) Uani 1 1 d . . . . .
H5 H 0.511562 0.338038 0.547320 0.036 Uiso 1 1 calc R U . . .
C6 C 0.41908(10) 0.30992(9) 0.51374(9) 0.0311(4) Uani 1 1 d . . . . .
H6 H 0.432002 0.263630 0.504805 0.037 Uiso 1 1 calc R U . . .
C7 C 0.35158(10) 0.33256(10) 0.50062(9) 0.0324(4) Uani 1 1 d . . . . .
H7 H 0.319089 0.301373 0.483228 0.039 Uiso 1 1 calc R U . . .
C22 C 0.13084(11) 0.51687(11) 0.50393(10) 0.0368(4) Uani 1 1 d . . . . .
H22 H 0.081926 0.510955 0.490043 0.044 Uiso 1 1 calc R U . . .
C19 C 0.07407(10) 0.61420(11) 0.60645(10) 0.0358(4) Uani 1 1 d . . . . .
H19 H 0.067737 0.664812 0.613825 0.043 Uiso 1 1 calc R U . . .
C20 C 0.10022(12) 0.58288(12) 0.66695(10) 0.0423(5) Uani 1 1 d . . . . .
H20A H 0.103698 0.532589 0.662668 0.063 Uiso 1 1 calc R U . . .
H20B H 0.067841 0.594077 0.700137 0.063 Uiso 1 1 calc R U . . .
H20C H 0.145832 0.601989 0.676687 0.063 Uiso 1 1 calc R U . . .
C16 C 0.12230(12) 0.67313(12) 0.47945(11) 0.0435(5) Uani 1 1 d . . . . .
H16 H 0.162114 0.669045 0.450353 0.052 Uiso 1 1 calc R U . . .
C23 C 0.17569(14) 0.51041(13) 0.44665(11) 0.0504(6) Uani 1 1 d . . . . .
H23A H 0.160899 0.544519 0.416058 0.076 Uiso 1 1 calc R U . . .
H23B H 0.170923 0.463825 0.429486 0.076 Uiso 1 1 calc R U . . .
H23C H 0.224123 0.518717 0.457573 0.076 Uiso 1 1 calc R U . . .
C24 C 0.14555(15) 0.45791(12) 0.54847(12) 0.0521(6) Uani 1 1 d . . . . .
H24A H 0.191200 0.464514 0.567078 0.078 Uiso 1 1 calc R U . . .
H24B H 0.144649 0.413892 0.526203 0.078 Uiso 1 1 calc R U . . .
H24C H 0.110258 0.457404 0.580792 0.078 Uiso 1 1 calc R U . . .
C21 C 0.00236(12) 0.58460(17) 0.59060(13) 0.0616(8) Uani 1 1 d . . . . .
H21A H -0.014550 0.605876 0.552570 0.092 Uiso 1 1 calc R U . . .
H21B H -0.029892 0.594606 0.624184 0.092 Uiso 1 1 calc R U . . .
H21C H 0.005881 0.534475 0.584949 0.092 Uiso 1 1 calc R U . . .
C18 C 0.05702(15) 0.66259(15) 0.44081(14) 0.0631(7) Uani 1 1 d . . . . .
H18A H 0.057121 0.615882 0.423402 0.095 Uiso 1 1 calc R U . . .
H18B H 0.056022 0.696607 0.407439 0.095 Uiso 1 1 calc R U . . .
H18C H 0.016133 0.668543 0.466870 0.095 Uiso 1 1 calc R U . . .
C17 C 0.12517(18) 0.74631(14) 0.50521(16) 0.0732(9) Uani 1 1 d . . . . .
H17A H 0.085825 0.753742 0.532806 0.110 Uiso 1 1 calc R U . . .
H17B H 0.123165 0.779623 0.471315 0.110 Uiso 1 1 calc R U . . .
H17C H 0.168348 0.752617 0.528074 0.110 Uiso 1 1 calc R U . . .

loop_
_atom_site_aniso_label
_atom_site_aniso_U_11
_atom_site_aniso_U_22
_atom_site_aniso_U_33
_atom_site_aniso_U_23
_atom_site_aniso_U_13
_atom_site_aniso_U_12
Pt1 0.01546(6) 0.01546(6) 0.02793(8) 0.000 0.000 0.000
Si1 0.0206(2) 0.0289(2) 0.0361(3) -0.0018(2) -0.00597(19) -0.00243(18)
N1 0.0170(6) 0.0183(7) 0.0282(7) 0.0003(5) -0.0009(5) 0.0000(5)
C1 0.0205(8) 0.0150(7) 0.0290(9) 0.0012(6) 0.0009(6) 0.0007(6)
C11 0.0202(8) 0.0191(8) 0.0303(9) -0.0004(6) 0.0000(7) 0.0013(6)
C4 0.0261(9) 0.0202(8) 0.0295(9) -0.0014(7) 0.0010(7) 0.0006(6)
C13 0.0186(8) 0.0189(8) 0.0288(8) 0.0004(6) -0.0024(6) -0.0006(6)
C2 0.0200(8) 0.0197(8) 0.0291(9) 0.0010(7) -0.0003(7) -0.0007(6)
C3 0.0222(8) 0.0203(8) 0.0364(10) -0.0013(7) -0.0018(7) 0.0021(6)
C9 0.0253(8) 0.0216(8) 0.0328(9) -0.0026(7) -0.0010(7) 0.0001(7)
C14 0.0210(8) 0.0190(8) 0.0322(9) -0.0024(7) -0.0009(7) 0.0025(6)
C10 0.0219(8) 0.0218(8) 0.0390(10) -0.0040(7) -0.0038(7) 0.0015(6)
C12 0.0184(8) 0.0180(8) 0.0283(8) -0.0001(6) -0.0023(6) -0.0024(6)
C8 0.0282(9) 0.0273(9) 0.0423(11) -0.0084(8) -0.0040(8) 0.0003(7)
C15 0.0236(9) 0.0252(9) 0.0375(10) -0.0037(7) -0.0023(7) 0.0007(7)
C5 0.0292(9) 0.0220(8) 0.0380(10) -0.0033(7) -0.0014(8) 0.0048(7)
C6 0.0375(10) 0.0197(8) 0.0361(10) -0.0048(7) 0.0015(8) 0.0018(7)
C7 0.0338(10) 0.0247(9) 0.0386(10) -0.0084(8) -0.0027(8) -0.0043(7)
C22 0.0331(10) 0.0362(11) 0.0411(11) -0.0067(9) -0.0054(8) -0.0072(8)
C19 0.0253(9) 0.0400(11) 0.0421(11) -0.0073(9) -0.0028(8) -0.0021(8)
C20 0.0401(12) 0.0431(12) 0.0436(12) -0.0001(10) 0.0028(9) -0.0041(9)
C16 0.0369(11) 0.0414(12) 0.0523(13) 0.0100(10) -0.0086(10) 0.0011(9)
C23 0.0597(15) 0.0501(14) 0.0415(12) -0.0073(10) 0.0012(11) 0.0040(11)
C24 0.0677(16) 0.0318(11) 0.0568(15) 0.0007(10) 0.0075(12) -0.0030(11)
C21 0.0269(11) 0.102(2) 0.0558(16) -0.0195(15) 0.0028(10) -0.0151(12)
C18 0.0572(16) 0.0641(17) 0.0680(18) 0.0143(14) -0.0276(14) 0.0038(13)
C17 0.087(2) 0.0386(14) 0.094(2) 0.0159(14) -0.0317(18) 0.0004(14)

loop_
_atom_type_symbol
_atom_type_description
_atom_type_scat_dispersion_real
_atom_type_scat_dispersion_imag
_atom_type_scat_source
C C 0.0137 0.0067 'International Tables Vol C Tables 4.2.6.8 and 6.1.1.4'
H H 0.0000 0.0000 'International Tables Vol C Tables 4.2.6.8 and 6.1.1.4'
N N 0.0241 0.0134 'International Tables Vol C Tables 4.2.6.8 and 6.1.1.4'
Pt Pt -5.3886 5.5592 'International Tables Vol C Tables 4.2.6.8 and 6.1.1.4'
Si Si 0.2153 0.2529 'International Tables Vol C Tables 4.2.6.8 and 6.1.1.4'

loop_
_geom_angle_atom_site_label_1
_geom_angle_atom_site_label_2
_geom_angle_atom_site_label_3
_geom_angle
_geom_angle_site_symmetry_1
_geom_angle_site_symmetry_3
_geom_angle_publ_flag
N1 Pt1 N1 169.99(8) . 6_564 ?
N1 Pt1 N1 90.437(7) . 15_566 ?
N1 Pt1 N1 169.99(8) 12_767 15_566 ?
N1 Pt1 N1 90.436(7) 6_564 12_767 ?
N1 Pt1 N1 90.436(7) . 12_767 ?
N1 Pt1 N1 90.436(7) 6_564 15_566 ?
C15 Si1 C22 111.12(9) . . ?
C15 Si1 C19 107.98(9) . . ?
C15 Si1 C16 104.37(9) . . ?
C19 Si1 C22 111.43(10) . . ?
C16 Si1 C22 109.33(10) . . ?
C16 Si1 C19 112.41(10) . . ?
C1 N1 Pt1 125.30(11) . . ?
C1 N1 C12 109.34(13) . . ?
C12 N1 Pt1 124.40(11) . . ?
N1 C1 C13 124.08(15) . 12_767 ?
N1 C1 C2 108.84(14) . . ?
C13 C1 C2 126.96(15) 12_767 . ?
C2 C11 C12 106.24(14) . . ?
C10 C11 C2 120.78(15) . . ?
C10 C11 C12 132.98(16) . . ?
C3 C4 C9 119.90(15) . . ?
C3 C4 C5 121.47(16) . . ?
C9 C4 C5 118.63(16) . . ?
C1 C13 C14 116.83(15) 15_566 . ?
C12 C13 C1 124.32(15) . 15_566 ?
C12 C13 C14 118.84(15) . . ?
C11 C2 C1 106.50(14) . . ?
C3 C2 C1 132.72(16) . . ?
C3 C2 C11 120.63(16) . . ?
C4 C3 H3 120.3 . . ?
C2 C3 C4 119.46(16) . . ?
C2 C3 H3 120.3 . . ?
C10 C9 C4 119.76(16) . . ?
C10 C9 C8 121.61(17) . . ?
C8 C9 C4 118.63(16) . . ?
C15 C14 C13 175.9(2) . . ?
C11 C10 C9 119.46(16) . . ?
C11 C10 H10 120.3 . . ?
C9 C10 H10 120.3 . . ?
N1 C12 C11 108.67(14) . . ?
N1 C12 C13 123.57(15) . . ?
C13 C12 C11 126.85(15) . . ?
C9 C8 H8 119.5 . . ?
C7 C8 C9 121.06(18) . . ?
C7 C8 H8 119.5 . . ?
C14 C15 Si1 171.37(16) . . ?
C4 C5 H5 119.6 . . ?
C6 C5 C4 120.83(17) . . ?
C6 C5 H5 119.6 . . ?
C5 C6 H6 119.8 . . ?
C5 C6 C7 120.47(17) . . ?
C7 C6 H6 119.8 . . ?
C8 C7 C6 120.37(17) . . ?
C8 C7 H7 119.8 . . ?
C6 C7 H7 119.8 . . ?
Si1 C22 H22 106.4 . . ?
C23 C22 Si1 112.57(15) . . ?
C23 C22 H22 106.4 . . ?
C23 C22 C24 110.61(19) . . ?
C24 C22 Si1 113.77(15) . . ?
C24 C22 H22 106.4 . . ?
Si1 C19 H19 106.8 . . ?
C20 C19 Si1 114.13(14) . . ?
C20 C19 H19 106.8 . . ?
C20 C19 C21 110.0(2) . . ?
C21 C19 Si1 111.76(15) . . ?
C21 C19 H19 106.8 . . ?
C19 C20 H20A 109.5 . . ?
C19 C20 H20B 109.5 . . ?
C19 C20 H20C 109.5 . . ?
H20A C20 H20B 109.5 . . ?
H20A C20 H20C 109.5 . . ?
H20B C20 H20C 109.5 . . ?
Si1 C16 H16 106.1 . . ?
C18 C16 Si1 114.30(17) . . ?
C18 C16 H16 106.1 . . ?
C17 C16 Si1 112.61(18) . . ?
C17 C16 H16 106.1 . . ?
C17 C16 C18 110.8(2) . . ?
C22 C23 H23A 109.5 . . ?
C22 C23 H23B 109.5 . . ?
C22 C23 H23C 109.5 . . ?
H23A C23 H23B 109.5 . . ?
H23A C23 H23C 109.5 . . ?
H23B C23 H23C 109.5 . . ?
C22 C24 H24A 109.5 . . ?
C22 C24 H24B 109.5 . . ?
C22 C24 H24C 109.5 . . ?
H24A C24 H24B 109.5 . . ?
H24A C24 H24C 109.5 . . ?
H24B C24 H24C 109.5 . . ?
C19 C21 H21A 109.5 . . ?
C19 C21 H21B 109.5 . . ?
C19 C21 H21C 109.5 . . ?
H21A C21 H21B 109.5 . . ?
H21A C21 H21C 109.5 . . ?
H21B C21 H21C 109.5 . . ?
C16 C18 H18A 109.5 . . ?
C16 C18 H18B 109.5 . . ?
C16 C18 H18C 109.5 . . ?
H18A C18 H18B 109.5 . . ?
H18A C18 H18C 109.5 . . ?
H18B C18 H18C 109.5 . . ?
C16 C17 H17A 109.5 . . ?
C16 C17 H17B 109.5 . . ?
C16 C17 H17C 109.5 . . ?
H17A C17 H17B 109.5 . . ?
H17A C17 H17C 109.5 . . ?
H17B C17 H17C 109.5 . . ?

loop_
_geom_bond_atom_site_label_1
_geom_bond_atom_site_label_2
_geom_bond_distance
_geom_bond_site_symmetry_2
_geom_bond_publ_flag
Pt1 N1 2.0073(14) . ?
Pt1 N1 2.0073(14) 6_564 ?
Pt1 N1 2.0073(14) 15_566 ?
Pt1 N1 2.0073(14) 12_767 ?
Si1 C15 1.8484(19) . ?
Si1 C22 1.888(2) . ?
Si1 C19 1.886(2) . ?
Si1 C16 1.881(2) . ?
N1 C1 1.371(2) . ?
N1 C12 1.377(2) . ?
C1 C13 1.405(2) 12_767 ?
C1 C2 1.453(2) . ?
C11 C2 1.422(2) . ?
C11 C10 1.374(2) . ?
C11 C12 1.455(2) . ?
C4 C3 1.410(2) . ?
C4 C9 1.422(2) . ?
C4 C5 1.423(2) . ?
C13 C14 1.438(2) . ?
C13 C12 1.398(2) . ?
C2 C3 1.376(2) . ?
C3 H3 0.9500 . ?
C9 C10 1.412(2) . ?
C9 C8 1.420(2) . ?
C14 C15 1.205(2) . ?
C10 H10 0.9500 . ?
C8 H8 0.9500 . ?
C8 C7 1.359(3) . ?
C5 H5 0.9500 . ?
C5 C6 1.361(3) . ?
C6 H6 0.9500 . ?
C6 C7 1.407(3) . ?
C7 H7 0.9500 . ?
C22 H22 1.0000 . ?
C22 C23 1.523(3) . ?
C22 C24 1.524(3) . ?
C19 H19 1.0000 . ?
C19 C20 1.534(3) . ?
C19 C21 1.540(3) . ?
C20 H20A 0.9800 . ?
C20 H20B 0.9800 . ?
C20 H20C 0.9800 . ?
C16 H16 1.0000 . ?
C16 C18 1.531(3) . ?
C16 C17 1.524(4) . ?
C23 H23A 0.9800 . ?
C23 H23B 0.9800 . ?
C23 H23C 0.9800 . ?
C24 H24A 0.9800 . ?
C24 H24B 0.9800 . ?
C24 H24C 0.9800 . ?
C21 H21A 0.9800 . ?
C21 H21B 0.9800 . ?
C21 H21C 0.9800 . ?
C18 H18A 0.9800 . ?
C18 H18B 0.9800 . ?
C18 H18C 0.9800 . ?
C17 H17A 0.9800 . ?
C17 H17B 0.9800 . ?
C17 H17C 0.9800 . ?

loop_
_geom_torsion_atom_site_label_1
_geom_torsion_atom_site_label_2
_geom_torsion_atom_site_label_3
_geom_torsion_atom_site_label_4
_geom_torsion
_geom_torsion_site_symmetry_1
_geom_torsion_site_symmetry_2
_geom_torsion_site_symmetry_3
_geom_torsion_site_symmetry_4
_geom_torsion_publ_flag
Pt1 N1 C1 C13 20.0(2) . . . 12_767 ?
Pt1 N1 C1 C2 -163.77(11) . . . . ?
Pt1 N1 C12 C11 162.64(11) . . . . ?
Pt1 N1 C12 C13 -27.6(2) . . . . ?
N1 C1 C2 C11 -2.00(19) . . . . ?
N1 C1 C2 C3 173.38(19) . . . . ?
C1 N1 C12 C11 -6.66(19) . . . . ?
C1 N1 C12 C13 163.10(16) . . . . ?
C1 C13 C12 N1 3.1(3) 15_566 . . . ?
C1 C13 C12 C11 170.98(17) 15_566 . . . ?
C1 C2 C3 C4 -176.65(18) . . . . ?
C11 C2 C3 C4 -1.8(3) . . . . ?
C4 C9 C10 C11 -0.6(3) . . . . ?
C4 C9 C8 C7 0.4(3) . . . . ?
C4 C5 C6 C7 0.7(3) . . . . ?
C13 C1 C2 C11 174.08(17) 12_767 . . . ?
C13 C1 C2 C3 -10.5(3) 12_767 . . . ?
C2 C11 C10 C9 -0.2(3) . . . . ?
C2 C11 C12 N1 5.26(19) . . . . ?
C2 C11 C12 C13 -164.07(17) . . . . ?
C3 C4 C9 C10 0.2(3) . . . . ?
C3 C4 C9 C8 -179.71(18) . . . . ?
C3 C4 C5 C6 179.17(18) . . . . ?
C9 C4 C3 C2 1.0(3) . . . . ?
C9 C4 C5 C6 -1.4(3) . . . . ?
C9 C8 C7 C6 -1.1(3) . . . . ?
C14 C13 C12 N1 -175.92(16) . . . . ?
C14 C13 C12 C11 -8.1(3) . . . . ?
C10 C11 C2 C1 177.51(16) . . . . ?
C10 C11 C2 C3 1.4(3) . . . . ?
C10 C11 C12 N1 -174.10(19) . . . . ?
C10 C11 C12 C13 16.6(3) . . . . ?
C10 C9 C8 C7 -179.54(19) . . . . ?
C12 N1 C1 C13 -170.80(16) . . . 12_767 ?
C12 N1 C1 C2 5.41(19) . . . . ?
C12 C11 C2 C1 -1.95(19) . . . . ?
C12 C11 C2 C3 -178.01(16) . . . . ?
C12 C11 C10 C9 179.04(19) . . . . ?
C8 C9 C10 C11 179.35(18) . . . . ?
C15 Si1 C22 C23 -64.81(18) . . . . ?
C15 Si1 C22 C24 62.03(19) . . . . ?
C15 Si1 C19 C20 -41.15(17) . . . . ?
C15 Si1 C19 C21 -166.78(18) . . . . ?
C15 Si1 C16 C18 170.68(19) . . . . ?
C15 Si1 C16 C17 -61.7(2) . . . . ?
C5 C4 C3 C2 -179.63(18) . . . . ?
C5 C4 C9 C10 -179.21(18) . . . . ?
C5 C4 C9 C8 0.9(3) . . . . ?
C5 C6 C7 C8 0.6(3) . . . . ?
C22 Si1 C19 C20 81.14(17) . . . . ?
C22 Si1 C19 C21 -44.5(2) . . . . ?
C22 Si1 C16 C18 51.7(2) . . . . ?
C22 Si1 C16 C17 179.38(19) . . . . ?
C19 Si1 C22 C23 174.72(15) . . . . ?
C19 Si1 C22 C24 -58.44(19) . . . . ?
C19 Si1 C16 C18 -72.6(2) . . . . ?
C19 Si1 C16 C17 55.1(2) . . . . ?
C16 Si1 C22 C23 49.86(19) . . . . ?
C16 Si1 C22 C24 176.70(16) . . . . ?
C16 Si1 C19 C20 -155.74(15) . . . . ?
C16 Si1 C19 C21 78.6(2) . . . . ?
